data_7048364
loop_
_publ_author_name
'Steinhoff, Patrick'
'Paul, Melanie'
'Schroers, Julian P.'
'Tauchert, Michael E.'

_publ_section_title
;
 Highly efficient palladium-catalysed carbon dioxide hydrosilylation
 employing PMP ligands.
;
_journal_issue 3
_journal_name_full 'Dalton transactions (Cambridge, England : 2003)'
_journal_page_first 1017
_journal_page_last 1022
_journal_paper_doi 10.1039/c8dt03777a
_journal_volume 48
_journal_year 2019
_chemical_formula_moiety 'C44 H60 F6 N5 O4 P2 Pd S2 Zn, C2 F6 N O4 S2, C4 H8 O'
_chemical_formula_sum 'C50 H68 F12 N6 O9 P2 Pd S4 Zn'
_chemical_formula_weight 1487.05
_space_group_crystal_system monoclinic
_space_group_IT_number 14
_space_group_name_Hall '-P 2yn'
_space_group_name_H-M_alt 'P 1 21/n 1'
_symmetry_space_group_name_Hall '-P 2yn'
_symmetry_space_group_name_H-M 'P 1 21/n 1'
_atom_sites_solution_hydrogens geom
_atom_sites_solution_primary iterative
_atom_sites_solution_secondary difmap
_audit_creation_date 2017-08-17
_audit_creation_method
;
Olex2 1.2
(compiled Aug 10 2017 17:28:52 for OlexSys, GUI svn.r5375)
;
_audit_update_record
;
2017-08-17 deposited with the CCDC.
2018-12-14 downloaded from the CCDC.
;
_cell_angle_alpha 90.00
_cell_angle_beta 94.5890(10)
_cell_angle_gamma 90.00
_cell_formula_units_Z 4
_cell_length_a 15.0449(7)
_cell_length_b 14.2330(7)
_cell_length_c 29.2644(13)
_cell_measurement_reflns_used 9965
_cell_measurement_temperature 100
_cell_measurement_theta_max 30.66
_cell_measurement_theta_min 2.48
_cell_volume 6246.4(5)
_computing_cell_refinement 'SAINT v8.34A (Bruker, 2013)'
_computing_data_reduction 'SAINT v8.34A (Bruker, 2013)'
_computing_molecular_graphics 'Olex2 (Dolomanov et al., 2009)'
_computing_publication_material 'Olex2 (Dolomanov et al., 2009)'
_computing_structure_refinement 'XL (Sheldrick, 2008)'
_computing_structure_solution 'olex2.solve (Bourhis et al., 2015)'
_diffrn_ambient_temperature 100
_diffrn_measured_fraction_theta_full 1.000
_diffrn_measured_fraction_theta_max 0.936
_diffrn_measurement_device_type 'Bruker APEX CCD'
_diffrn_measurement_method '\w scans'
_diffrn_radiation_monochromator 'multi layer optics'
_diffrn_radiation_type MoK\a
_diffrn_radiation_wavelength 0.71073
_diffrn_reflns_av_R_equivalents 0.0350
_diffrn_reflns_av_unetI/netI 0.0343
_diffrn_reflns_limit_h_max 21
_diffrn_reflns_limit_h_min -21
_diffrn_reflns_limit_k_max 17
_diffrn_reflns_limit_k_min -20
_diffrn_reflns_limit_l_max 40
_diffrn_reflns_limit_l_min -42
_diffrn_reflns_number 71133
_diffrn_reflns_theta_full 25.00
_diffrn_reflns_theta_max 30.95
_diffrn_reflns_theta_min 1.59
_diffrn_source 'fine-focus sealed tube'
_diffrn_standards_number 0
_exptl_absorpt_coefficient_mu 0.949
_exptl_absorpt_correction_T_max 0.7461
_exptl_absorpt_correction_T_min 0.6534
_exptl_absorpt_correction_type multi-scan
_exptl_absorpt_process_details
;
SADABS-2008/1 (Bruker,2008) was used for absorption correction.
wR2(int) was 0.1230 before and 0.0423 after correction.
The Ratio of minimum to maximum transmission is 0.8758.
The \l/2 correction factor is 0.0015.
;
_exptl_crystal_colour 'clear light yellow'
_exptl_crystal_colour_lustre clear
_exptl_crystal_colour_modifier light
_exptl_crystal_colour_primary yellow
_exptl_crystal_density_diffrn 1.581
_exptl_crystal_density_method 'not measured'
_exptl_crystal_description block
_exptl_crystal_F_000 3040
_exptl_crystal_size_max 0.23
_exptl_crystal_size_mid 0.17
_exptl_crystal_size_min 0.14
_refine_diff_density_max 0.590
_refine_diff_density_min -0.570
_refine_diff_density_rms 0.080
_refine_ls_extinction_method none
_refine_ls_goodness_of_fit_ref 1.020
_refine_ls_hydrogen_treatment constr
_refine_ls_matrix_type full
_refine_ls_number_parameters 766
_refine_ls_number_reflns 18553
_refine_ls_number_restraints 0
_refine_ls_restrained_S_all 1.020
_refine_ls_R_factor_all 0.0397
_refine_ls_R_factor_gt 0.0307
_refine_ls_shift/su_max 0.003
_refine_ls_shift/su_mean 0.000
_refine_ls_structure_factor_coef Fsqd
_refine_ls_weighting_details 'calc w=1/[\s^2^(Fo^2^)+(0.0370P)^2^+2.1750P] where P=(Fo^2^+2Fc^2^)/3'
_refine_ls_weighting_scheme calc
_refine_ls_wR_factor_gt 0.0717
_refine_ls_wR_factor_ref 0.0756
_reflns_number_gt 15713
_reflns_number_total 18553
_reflns_threshold_expression >2sigma(I)
_cod_data_source_file c8dt03777a3.cif
_cod_data_source_block a17_a35sad
_cod_depositor_comments 'Adding full bibliography for 7048364--7048366.cif.'
_cod_database_code 7048364
_olex2_refinement_description
;
1. Fixed Uiso
 At 1.2 times of:
  All C(H) groups, All C(H,H) groups
2.a Ternary CH refined with riding coordinates:
 C19(H19), C37(H37), C25(H25), C31(H31)
2.b Secondary CH2 refined with riding coordinates:
 C23(H23A,H23B), C28(H28A,H28B), C26(H26A,H26B), C39(H39A,H39B), C18(H18A,
 H18B), C33(H33A,H33B), C30(H30A,H30B), C7(H7A,H7B), C29(H29A,H29B), C20(H20A,
 H20B), C41(H41A,H41B), C40(H40A,H40B), C34(H34A,H34B), C21(H21A,H21B),
 C32(H32A,H32B), C6(H6A,H6B), C27(H27A,H27B), C35(H35A,H35B), C42(H42A,H42B),
 C24(H24A,H24B), C36(H36A,H36B), C22(H22A,H22B), C38(H38A,H38B), C43(H43A,H43B),
  C46(H46A,H46B), C45(H45A,H45B), C44(H44A,H44B)
2.c Aromatic/amide H refined with riding coordinates:
 C3(H3), C15(H15), C4(H4), C13(H13), C10(H10), C11(H11), C2(H2), C14(H14),
 C16(H16), C9(H9)
;
_olex2_submission_special_instructions 'No special instructions were received'

loop_
_space_group_symop_id
_space_group_symop_operation_xyz
1 'x, y, z'
2 '-x+1/2, y+1/2, -z+1/2'
3 '-x, -y, -z'
4 'x-1/2, -y-1/2, z-1/2'

loop_
_atom_site_label
_atom_site_type_symbol
_atom_site_fract_x
_atom_site_fract_y
_atom_site_fract_z
_atom_site_U_iso_or_equiv
_atom_site_adp_type
_atom_site_occupancy
_atom_site_calc_flag
_atom_site_refinement_flags_posn
Pd1 Pd 0.102176(7) 0.095548(8) 0.360642(4) 0.01053(3) Uani 1 d .
Zn1 Zn -0.044192(11) 0.173721(12) 0.349642(6) 0.01044(4) Uani 1 d .
S1 S 0.30655(3) 0.04553(3) 0.302372(15) 0.01784(8) Uani 1 d .
S2 S 0.45684(3) 0.08596(3) 0.361067(15) 0.01714(8) Uani 1 d .
P1 P 0.02848(2) -0.03320(3) 0.329178(14) 0.01114(8) Uani 1 d .
P2 P 0.13393(3) 0.21147(3) 0.413654(14) 0.01170(8) Uani 1 d .
F2 F 0.21050(8) 0.14888(10) 0.24392(5) 0.0418(3) Uani 1 d .
F1 F 0.30912(10) 0.22656(9) 0.28577(5) 0.0457(3) Uani 1 d .
F4 F 0.37753(7) -0.04870(8) 0.40485(4) 0.0292(2) Uani 1 d .
F3 F 0.34880(9) 0.14024(10) 0.23036(4) 0.0412(3) Uani 1 d .
F5 F 0.49159(8) 0.01318(10) 0.44254(4) 0.0379(3) Uani 1 d .
F6 F 0.50982(8) -0.08304(9) 0.38715(5) 0.0367(3) Uani 1 d .
O4 O 0.54933(8) 0.09887(9) 0.35440(5) 0.0237(3) Uani 1 d .
O3 O 0.41024(8) 0.15917(9) 0.38264(5) 0.0229(3) Uani 1 d .
O1 O 0.25344(8) 0.06884(10) 0.33938(5) 0.0268(3) Uani 1 d .
O2 O 0.28147(9) -0.03309(9) 0.27391(5) 0.0258(3) Uani 1 d .
N4 N -0.03585(8) 0.27485(9) 0.40189(5) 0.0126(2) Uani 1 d .
N1 N -0.05075(9) 0.24917(9) 0.28910(5) 0.0132(3) Uani 1 d .
N2 N -0.12475(8) 0.05458(9) 0.34795(4) 0.0117(2) Uani 1 d .
N5 N 0.41015(9) 0.04230(11) 0.31559(5) 0.0186(3) Uani 1 d .
N3 N -0.18608(8) 0.23389(9) 0.34690(4) 0.0118(2) Uani 1 d .
C23 C 0.09804(13) -0.22336(13) 0.43495(6) 0.0238(4) Uani 1 d .
H23A H 0.0969 -0.2139 0.4684 0.029 Uiso 1 calc R
H23B H 0.0587 -0.2772 0.4260 0.029 Uiso 1 calc R
C3 C -0.23205(10) -0.10187(11) 0.35218(6) 0.0151(3) Uani 1 d .
H3 H -0.2687 -0.1558 0.3541 0.018 Uiso 1 calc R
C15 C -0.06217(12) 0.38753(13) 0.22247(6) 0.0218(4) Uani 1 d .
H15 H -0.0660 0.4362 0.2002 0.026 Uiso 1 calc R
C1 C -0.09056(10) -0.03161(11) 0.34038(5) 0.0119(3) Uani 1 d .
C4 C -0.26627(10) -0.01323(11) 0.35904(6) 0.0151(3) Uani 1 d .
H4 H -0.3268 -0.0054 0.3653 0.018 Uiso 1 calc R
C49 C 0.29347(13) 0.14654(14) 0.26360(7) 0.0275(4) Uani 1 d .
C19 C 0.06808(10) -0.14311(11) 0.35779(6) 0.0140(3) Uani 1 d .
H19 H 0.0286 -0.1958 0.3461 0.017 Uiso 1 calc R
C37 C 0.21790(10) 0.30112(11) 0.40030(6) 0.0150(3) Uani 1 d .
H37 H 0.2646 0.2670 0.3844 0.018 Uiso 1 calc R
C28 C -0.05365(15) -0.07864(16) 0.17141(7) 0.0347(5) Uani 1 d .
H28A H -0.1182 -0.0721 0.1750 0.042 Uiso 1 calc R
H28B H -0.0459 -0.0884 0.1385 0.042 Uiso 1 calc R
C26 C -0.02211(12) -0.14902(13) 0.25038(6) 0.0225(4) Uani 1 d .
H26A H 0.0054 -0.2035 0.2671 0.027 Uiso 1 calc R
H26B H -0.0854 -0.1456 0.2573 0.027 Uiso 1 calc R
C25 C 0.02605(10) -0.05880(11) 0.26700(5) 0.0145(3) Uani 1 d .
H25 H 0.0896 -0.0659 0.2598 0.017 Uiso 1 calc R
C13 C 0.02192(10) 0.27741(12) 0.26915(6) 0.0160(3) Uani 1 d .
H13 H 0.0776 0.2489 0.2783 0.019 Uiso 1 calc R
C39 C 0.24599(15) 0.44148(15) 0.34991(7) 0.0344(5) Uani 1 d .
H39A H 0.2895 0.4070 0.3326 0.041 Uiso 1 calc R
H39B H 0.2162 0.4889 0.3292 0.041 Uiso 1 calc R
C18 C -0.20956(10) 0.24776(12) 0.29756(5) 0.0152(3) Uani 1 d .
H18A H -0.2605 0.2917 0.2931 0.018 Uiso 1 calc R
H18B H -0.2276 0.1870 0.2831 0.018 Uiso 1 calc R
C33 C 0.13832(12) 0.04007(13) 0.52965(6) 0.0205(3) Uani 1 d .
H33A H 0.1541 0.0843 0.5551 0.025 Uiso 1 calc R
H33B H 0.0911 -0.0024 0.5393 0.025 Uiso 1 calc R
C30 C -0.01108(13) 0.02615(13) 0.23944(6) 0.0222(4) Uani 1 d .
H30A H -0.0741 0.0364 0.2457 0.027 Uiso 1 calc R
H30B H 0.0232 0.0830 0.2493 0.027 Uiso 1 calc R
C7 C -0.18531(10) 0.32244(11) 0.37294(6) 0.0140(3) Uani 1 d .
H7A H -0.2425 0.3294 0.3872 0.017 Uiso 1 calc R
H7B H -0.1796 0.3759 0.3517 0.017 Uiso 1 calc R
C29 C -0.00537(16) 0.01092(15) 0.18792(6) 0.0329(5) Uani 1 d .
H29A H -0.0322 0.0654 0.1709 0.040 Uiso 1 calc R
H29B H 0.0580 0.0068 0.1813 0.040 Uiso 1 calc R
C31 C 0.17573(10) 0.15680(11) 0.46850(5) 0.0138(3) Uani 1 d .
H31 H 0.1929 0.2074 0.4912 0.017 Uiso 1 calc R
C8 C -0.10900(10) 0.32478(11) 0.40987(6) 0.0140(3) Uani 1 d .
C20 C 0.16401(11) -0.16535(12) 0.34706(6) 0.0192(3) Uani 1 d .
H20A H 0.2033 -0.1119 0.3567 0.023 Uiso 1 calc R
H20B H 0.1661 -0.1739 0.3136 0.023 Uiso 1 calc R
C10 C -0.03682(11) 0.38434(12) 0.47959(6) 0.0177(3) Uani 1 d .
H10 H -0.0378 0.4205 0.5068 0.021 Uiso 1 calc R
C41 C 0.33699(13) 0.41974(14) 0.42472(7) 0.0290(4) Uani 1 d .
H41A H 0.3664 0.4533 0.4514 0.035 Uiso 1 calc R
H41B H 0.3832 0.3836 0.4100 0.035 Uiso 1 calc R
C40 C 0.29491(14) 0.49081(14) 0.39074(7) 0.0308(4) Uani 1 d .
H40A H 0.3419 0.5320 0.3799 0.037 Uiso 1 calc R
H40B H 0.2525 0.5307 0.4062 0.037 Uiso 1 calc R
C11 C 0.03991(11) 0.33566(11) 0.47037(6) 0.0162(3) Uani 1 d .
H11 H 0.0923 0.3397 0.4907 0.019 Uiso 1 calc R
C12 C 0.03859(10) 0.28094(11) 0.43091(5) 0.0131(3) Uani 1 d .
C5 C -0.21048(10) 0.06422(11) 0.35663(5) 0.0123(3) Uani 1 d .
C50 C 0.45873(12) -0.01410(14) 0.40113(7) 0.0237(4) Uani 1 d .
C2 C -0.14347(10) -0.11132(11) 0.34241(6) 0.0142(3) Uani 1 d .
H2 H -0.1194 -0.1717 0.3372 0.017 Uiso 1 calc R
C17 C -0.13043(10) 0.28716(11) 0.27517(5) 0.0139(3) Uani 1 d .
C34 C 0.22045(12) -0.01790(13) 0.52018(6) 0.0216(4) Uani 1 d .
H34A H 0.2434 -0.0506 0.5486 0.026 Uiso 1 calc R
H34B H 0.2036 -0.0661 0.4967 0.026 Uiso 1 calc R
C21 C 0.19813(13) -0.25478(14) 0.37201(7) 0.0269(4) Uani 1 d .
H21A H 0.1619 -0.3092 0.3605 0.032 Uiso 1 calc R
H21B H 0.2607 -0.2664 0.3654 0.032 Uiso 1 calc R
C32 C 0.10254(11) 0.09543(12) 0.48725(6) 0.0166(3) Uani 1 d .
H32A H 0.0527 0.1360 0.4953 0.020 Uiso 1 calc R
H32B H 0.0792 0.0511 0.4632 0.020 Uiso 1 calc R
C6 C -0.24170(10) 0.16237(11) 0.36686(6) 0.0144(3) Uani 1 d .
H6A H -0.3043 0.1701 0.3543 0.017 Uiso 1 calc R
H6B H -0.2396 0.1714 0.4005 0.017 Uiso 1 calc R
C14 C 0.01906(11) 0.34644(13) 0.23571(6) 0.0201(3) Uani 1 d .
H14 H 0.0716 0.3651 0.2222 0.024 Uiso 1 calc R
C27 C -0.01701(13) -0.16330(14) 0.19876(7) 0.0277(4) Uani 1 d .
H27A H 0.0458 -0.1738 0.1923 0.033 Uiso 1 calc R
H27B H -0.0515 -0.2200 0.1888 0.033 Uiso 1 calc R
C16 C -0.13827(11) 0.35695(12) 0.24211(6) 0.0180(3) Uani 1 d .
H16 H -0.1948 0.3836 0.2330 0.022 Uiso 1 calc R
C35 C 0.29322(11) 0.04466(13) 0.50347(6) 0.0208(4) Uani 1 d .
H35A H 0.3450 0.0057 0.4967 0.025 Uiso 1 calc R
H35B H 0.3132 0.0900 0.5278 0.025 Uiso 1 calc R
C42 C 0.26711(12) 0.35181(13) 0.44108(6) 0.0233(4) Uani 1 d .
H42A H 0.2237 0.3871 0.4581 0.028 Uiso 1 calc R
H42B H 0.2967 0.3050 0.4622 0.028 Uiso 1 calc R
C24 C 0.06265(12) -0.13508(12) 0.40981(6) 0.0196(3) Uani 1 d .
H24A H 0.0978 -0.0800 0.4214 0.023 Uiso 1 calc R
H24B H -0.0002 -0.1248 0.4163 0.023 Uiso 1 calc R
C9 C -0.11196(11) 0.37988(11) 0.44887(6) 0.0170(3) Uani 1 d .
H9 H -0.1644 0.4139 0.4544 0.020 Uiso 1 calc R
C36 C 0.25859(11) 0.09814(12) 0.46024(6) 0.0182(3) Uani 1 d .
H36A H 0.2435 0.0528 0.4352 0.022 Uiso 1 calc R
H36B H 0.3061 0.1401 0.4506 0.022 Uiso 1 calc R
C22 C 0.19295(13) -0.24589(14) 0.42379(6) 0.0272(4) Uani 1 d .
H22A H 0.2124 -0.3055 0.4389 0.033 Uiso 1 calc R
H22B H 0.2336 -0.1954 0.4358 0.033 Uiso 1 calc R
C38 C 0.17642(13) 0.37267(14) 0.36570(7) 0.0271(4) Uani 1 d .
H38A H 0.1482 0.3389 0.3387 0.033 Uiso 1 calc R
H38B H 0.1293 0.4082 0.3799 0.033 Uiso 1 calc R
S4 S -0.29725(3) 0.09213(3) 0.179930(15) 0.01874(8) Uani 1 d .
S3 S -0.27923(3) 0.13185(3) 0.087390(15) 0.01871(9) Uani 1 d .
F10 F -0.13151(7) 0.20521(8) 0.12701(4) 0.0291(2) Uani 1 d .
F11 F -0.15006(8) 0.22440(9) 0.05377(4) 0.0362(3) Uani 1 d .
F8 F -0.46231(8) 0.13759(9) 0.15272(5) 0.0419(3) Uani 1 d .
F12 F -0.11006(8) 0.08952(8) 0.08193(4) 0.0330(3) Uani 1 d .
F7 F -0.44119(9) 0.09651(9) 0.22369(5) 0.0433(3) Uani 1 d .
F9 F -0.44476(7) -0.00862(8) 0.17050(4) 0.0317(3) Uani 1 d .
O8 O -0.26075(9) 0.02108(9) 0.21067(4) 0.0245(3) Uani 1 d .
O5 O -0.32504(9) 0.21942(9) 0.09128(4) 0.0236(3) Uani 1 d .
O7 O -0.28109(10) 0.18892(9) 0.19152(4) 0.0272(3) Uani 1 d .
O6 O -0.29490(10) 0.07924(9) 0.04572(4) 0.0266(3) Uani 1 d .
N6 N -0.28117(10) 0.06170(10) 0.12920(5) 0.0204(3) Uani 1 d .
C47 C -0.16089(13) 0.16407(13) 0.08783(6) 0.0234(4) Uani 1 d .
C48 C -0.41837(13) 0.07831(13) 0.18168(7) 0.0277(4) Uani 1 d .
O9 O -0.32743(11) 0.29223(13) 0.45921(6) 0.0480(4) Uani 1 d .
C43 C -0.38862(18) 0.2198(2) 0.46452(12) 0.0658(10) Uani 1 d .
H43A H -0.3591 0.1683 0.4828 0.079 Uiso 1 calc R
H43B H -0.4094 0.1942 0.4340 0.079 Uiso 1 calc R
C46 C -0.3616(2) 0.37544(18) 0.47763(10) 0.0507(7) Uani 1 d .
H46A H -0.3872 0.4167 0.4527 0.061 Uiso 1 calc R
H46B H -0.3136 0.4102 0.4955 0.061 Uiso 1 calc R
C45 C -0.43236(18) 0.3463(2) 0.50796(12) 0.0590(8) Uani 1 d .
H45A H -0.4814 0.3928 0.5070 0.071 Uiso 1 calc R
H45B H -0.4075 0.3383 0.5401 0.071 Uiso 1 calc R
C44 C -0.46398(19) 0.2534(2) 0.48719(12) 0.0620(9) Uani 1 d .
H44A H -0.4798 0.2090 0.5113 0.074 Uiso 1 calc R
H44B H -0.5165 0.2625 0.4650 0.074 Uiso 1 calc R

loop_
_atom_site_aniso_label
_atom_site_aniso_U_11
_atom_site_aniso_U_22
_atom_site_aniso_U_33
_atom_site_aniso_U_23
_atom_site_aniso_U_13
_atom_site_aniso_U_12
Pd1 0.00932(5) 0.01047(6) 0.01177(6) -0.00055(4) 0.00061(4) 0.00046(4)
Zn1 0.00983(8) 0.00977(8) 0.01182(9) 0.00097(6) 0.00136(6) 0.00021(6)
S1 0.01239(17) 0.0222(2) 0.0192(2) -0.00341(16) 0.00298(14) -0.00031(14)
S2 0.01133(17) 0.0198(2) 0.0204(2) -0.00143(16) 0.00209(14) 0.00100(14)
P1 0.01054(16) 0.01028(18) 0.01263(18) -0.00042(14) 0.00117(14) 0.00032(13)
P2 0.01099(17) 0.01222(19) 0.01182(18) -0.00081(15) 0.00048(14) -0.00010(14)
F2 0.0287(6) 0.0474(8) 0.0465(8) 0.0066(6) -0.0138(6) 0.0079(6)
F1 0.0578(9) 0.0221(6) 0.0546(9) -0.0013(6) -0.0120(7) -0.0002(6)
F4 0.0249(5) 0.0307(6) 0.0331(6) 0.0059(5) 0.0089(5) -0.0022(5)
F3 0.0406(7) 0.0526(8) 0.0314(7) 0.0164(6) 0.0081(6) 0.0020(6)
F5 0.0385(7) 0.0519(8) 0.0220(6) 0.0049(6) -0.0051(5) -0.0014(6)
F6 0.0361(7) 0.0315(7) 0.0446(8) 0.0117(6) 0.0159(6) 0.0167(5)
O4 0.0122(5) 0.0274(7) 0.0315(7) 0.0015(6) 0.0018(5) -0.0005(5)
O3 0.0179(6) 0.0234(7) 0.0275(7) -0.0072(5) 0.0023(5) 0.0025(5)
O1 0.0130(5) 0.0411(8) 0.0269(7) -0.0081(6) 0.0060(5) -0.0011(5)
O2 0.0242(6) 0.0263(7) 0.0268(7) -0.0071(6) 0.0009(5) -0.0044(5)
N4 0.0128(6) 0.0106(6) 0.0144(6) 0.0002(5) 0.0023(5) 0.0006(5)
N1 0.0140(6) 0.0123(6) 0.0136(6) 0.0019(5) 0.0019(5) 0.0002(5)
N2 0.0116(6) 0.0112(6) 0.0126(6) 0.0008(5) 0.0021(5) 0.0004(5)
N5 0.0124(6) 0.0244(8) 0.0195(7) -0.0039(6) 0.0033(5) 0.0018(5)
N3 0.0118(6) 0.0107(6) 0.0130(6) 0.0019(5) 0.0021(5) -0.0002(5)
C23 0.0329(10) 0.0205(9) 0.0180(8) 0.0059(7) 0.0009(7) 0.0028(7)
C3 0.0130(7) 0.0143(8) 0.0177(8) 0.0022(6) 0.0004(6) -0.0032(6)
C15 0.0278(9) 0.0204(9) 0.0176(8) 0.0071(7) 0.0041(7) 0.0003(7)
C1 0.0114(6) 0.0125(7) 0.0118(7) 0.0003(6) 0.0010(5) 0.0008(5)
C4 0.0119(7) 0.0171(8) 0.0165(8) 0.0006(6) 0.0014(6) -0.0010(6)
C49 0.0237(9) 0.0276(10) 0.0302(10) 0.0006(8) -0.0033(8) 0.0011(7)
C19 0.0139(7) 0.0113(7) 0.0167(8) 0.0008(6) 0.0004(6) 0.0011(5)
C37 0.0158(7) 0.0146(8) 0.0149(7) -0.0016(6) 0.0023(6) -0.0023(6)
C28 0.0397(11) 0.0470(13) 0.0163(9) -0.0092(9) -0.0047(8) 0.0157(10)
C26 0.0259(9) 0.0201(9) 0.0216(9) -0.0083(7) 0.0020(7) -0.0033(7)
C25 0.0140(7) 0.0154(8) 0.0143(7) -0.0022(6) 0.0014(6) 0.0028(6)
C13 0.0147(7) 0.0177(8) 0.0159(8) 0.0000(6) 0.0024(6) -0.0016(6)
C39 0.0463(12) 0.0286(11) 0.0282(11) 0.0081(9) 0.0026(9) -0.0135(9)
C18 0.0122(7) 0.0183(8) 0.0149(7) 0.0038(6) -0.0003(6) 0.0015(6)
C33 0.0245(8) 0.0226(9) 0.0153(8) 0.0041(7) 0.0071(7) 0.0029(7)
C30 0.0317(9) 0.0200(9) 0.0148(8) 0.0005(7) 0.0008(7) 0.0077(7)
C7 0.0135(7) 0.0103(7) 0.0183(8) 0.0017(6) 0.0025(6) 0.0021(5)
C29 0.0515(13) 0.0323(11) 0.0148(9) 0.0038(8) 0.0007(8) 0.0138(9)
C31 0.0141(7) 0.0152(8) 0.0120(7) -0.0004(6) 0.0006(6) 0.0002(6)
C8 0.0142(7) 0.0102(7) 0.0179(8) 0.0023(6) 0.0038(6) 0.0003(5)
C20 0.0184(8) 0.0192(8) 0.0203(8) 0.0025(7) 0.0036(6) 0.0073(6)
C10 0.0225(8) 0.0141(8) 0.0171(8) -0.0040(6) 0.0050(6) -0.0008(6)
C41 0.0299(10) 0.0282(10) 0.0290(10) -0.0044(8) 0.0026(8) -0.0157(8)
C40 0.0399(11) 0.0203(10) 0.0335(11) -0.0002(8) 0.0123(9) -0.0105(8)
C11 0.0185(7) 0.0152(8) 0.0148(8) -0.0012(6) 0.0007(6) -0.0011(6)
C12 0.0145(7) 0.0118(7) 0.0133(7) 0.0002(6) 0.0020(6) -0.0005(5)
C5 0.0122(6) 0.0133(7) 0.0115(7) 0.0019(6) 0.0011(5) 0.0012(5)
C50 0.0185(8) 0.0295(10) 0.0239(9) 0.0011(8) 0.0058(7) 0.0025(7)
C2 0.0151(7) 0.0112(7) 0.0163(8) -0.0004(6) 0.0005(6) -0.0001(5)
C17 0.0145(7) 0.0142(7) 0.0130(7) -0.0002(6) 0.0010(6) 0.0006(6)
C34 0.0290(9) 0.0207(9) 0.0154(8) 0.0042(7) 0.0039(7) 0.0059(7)
C21 0.0307(10) 0.0240(10) 0.0256(10) 0.0013(8) 0.0007(8) 0.0144(8)
C32 0.0164(7) 0.0174(8) 0.0163(8) 0.0006(6) 0.0036(6) 0.0001(6)
C6 0.0120(7) 0.0128(7) 0.0190(8) 0.0026(6) 0.0048(6) 0.0001(5)
C14 0.0201(8) 0.0221(9) 0.0186(8) 0.0041(7) 0.0056(6) -0.0042(6)
C27 0.0297(10) 0.0310(11) 0.0220(9) -0.0115(8) -0.0009(7) 0.0027(8)
C16 0.0210(8) 0.0187(8) 0.0143(8) 0.0034(6) 0.0013(6) 0.0031(6)
C35 0.0199(8) 0.0255(9) 0.0169(8) 0.0029(7) 0.0011(6) 0.0067(7)
C42 0.0264(9) 0.0237(9) 0.0194(9) -0.0005(7) -0.0009(7) -0.0105(7)
C24 0.0242(8) 0.0182(8) 0.0166(8) 0.0018(7) 0.0037(6) 0.0037(6)
C9 0.0189(7) 0.0128(7) 0.0199(8) -0.0012(6) 0.0062(6) 0.0014(6)
C36 0.0157(7) 0.0234(9) 0.0158(8) 0.0049(7) 0.0025(6) 0.0044(6)
C22 0.0332(10) 0.0241(10) 0.0228(9) 0.0038(8) -0.0073(8) 0.0116(8)
C38 0.0299(10) 0.0255(10) 0.0246(10) 0.0100(8) -0.0053(8) -0.0089(8)
S4 0.0245(2) 0.0147(2) 0.0170(2) 0.00226(15) 0.00146(16) 0.00185(15)
S3 0.0275(2) 0.01230(19) 0.01578(19) 0.00117(15) -0.00205(16) -0.00090(15)
F10 0.0276(6) 0.0289(6) 0.0299(6) -0.0059(5) -0.0036(5) -0.0007(5)
F11 0.0395(7) 0.0359(7) 0.0331(7) 0.0160(5) 0.0030(5) -0.0091(5)
F8 0.0293(6) 0.0330(7) 0.0631(9) 0.0172(6) 0.0005(6) 0.0145(5)
F12 0.0359(6) 0.0273(6) 0.0370(7) -0.0026(5) 0.0094(5) 0.0081(5)
F7 0.0453(8) 0.0410(8) 0.0468(8) -0.0040(6) 0.0247(6) 0.0075(6)
F9 0.0246(5) 0.0235(6) 0.0470(7) 0.0028(5) 0.0032(5) 0.0006(4)
O8 0.0268(6) 0.0252(7) 0.0215(6) 0.0090(5) 0.0026(5) 0.0038(5)
O5 0.0299(7) 0.0157(6) 0.0242(7) 0.0039(5) -0.0031(5) 0.0030(5)
O7 0.0430(8) 0.0186(7) 0.0198(7) -0.0023(5) 0.0020(6) -0.0024(6)
O6 0.0431(8) 0.0193(7) 0.0167(6) -0.0014(5) -0.0022(6) -0.0062(6)
N6 0.0318(8) 0.0118(7) 0.0177(7) 0.0016(6) 0.0029(6) 0.0016(6)
C47 0.0307(9) 0.0191(9) 0.0203(9) 0.0019(7) 0.0026(7) 0.0006(7)
C48 0.0262(9) 0.0202(9) 0.0374(11) 0.0018(8) 0.0074(8) 0.0075(7)
O9 0.0439(9) 0.0521(11) 0.0518(11) -0.0169(9) 0.0270(8) -0.0168(8)
C43 0.0487(15) 0.0502(17) 0.104(3) -0.0412(17) 0.0409(16) -0.0210(13)
C46 0.0720(19) 0.0320(13) 0.0496(16) -0.0033(11) 0.0146(14) -0.0107(12)
C45 0.0435(14) 0.0530(17) 0.083(2) -0.0297(16) 0.0237(14) -0.0023(12)
C44 0.0469(15) 0.0506(17) 0.093(2) -0.0274(16) 0.0334(15) -0.0151(13)

loop_
_atom_type_symbol
_atom_type_description
_atom_type_scat_dispersion_real
_atom_type_scat_dispersion_imag
_atom_type_scat_source
C C 0.0033 0.0016 'International Tables Vol C Tables 4.2.6.8 and 6.1.1.4'
H H 0.0000 0.0000 'International Tables Vol C Tables 4.2.6.8 and 6.1.1.4'
F F 0.0171 0.0103 'International Tables Vol C Tables 4.2.6.8 and 6.1.1.4'
N N 0.0061 0.0033 'International Tables Vol C Tables 4.2.6.8 and 6.1.1.4'
O O 0.0106 0.0060 'International Tables Vol C Tables 4.2.6.8 and 6.1.1.4'
P P 0.1023 0.0942 'International Tables Vol C Tables 4.2.6.8 and 6.1.1.4'
Pd Pd -0.9988 1.0072 'International Tables Vol C Tables 4.2.6.8 and 6.1.1.4'
S S 0.1246 0.1234 'International Tables Vol C Tables 4.2.6.8 and 6.1.1.4'
Zn Zn 0.2839 1.4301 'International Tables Vol C Tables 4.2.6.8 and 6.1.1.4'

loop_
_geom_angle_atom_site_label_1
_geom_angle_atom_site_label_2
_geom_angle_atom_site_label_3
_geom_angle
P1 Pd1 Zn1 84.848(11)
P1 Pd1 O1 101.77(3)
P2 Pd1 Zn1 84.203(11)
P2 Pd1 P1 156.214(15)
P2 Pd1 O1 97.87(3)
O1 Pd1 Zn1 151.62(4)
N4 Zn1 Pd1 102.35(4)
N4 Zn1 N3 76.74(5)
N1 Zn1 Pd1 109.10(4)
N1 Zn1 N4 105.33(5)
N1 Zn1 N2 114.51(5)
N1 Zn1 N3 78.22(5)
N2 Zn1 Pd1 98.49(4)
N2 Zn1 N4 125.25(5)
N2 Zn1 N3 76.42(5)
N3 Zn1 Pd1 172.48(3)
O1 S1 N5 114.88(8)
O1 S1 C49 104.32(9)
O2 S1 O1 118.96(8)
O2 S1 N5 109.29(8)
O2 S1 C49 104.09(9)
N5 S1 C49 103.29(8)
O4 S2 N5 107.86(8)
O4 S2 C50 102.72(8)
O3 S2 O4 118.85(8)
O3 S2 N5 117.20(7)
O3 S2 C50 105.37(8)
N5 S2 C50 102.41(9)
C1 P1 Pd1 111.29(5)
C1 P1 C19 102.23(7)
C1 P1 C25 103.51(7)
C19 P1 Pd1 111.45(5)
C19 P1 C25 104.98(7)
C25 P1 Pd1 121.44(5)
C37 P2 Pd1 117.44(5)
C31 P2 Pd1 108.86(5)
C31 P2 C37 106.37(7)
C12 P2 Pd1 116.55(5)
C12 P2 C37 104.23(7)
C12 P2 C31 101.88(7)
S1 O1 Pd1 144.73(8)
C8 N4 Zn1 119.14(10)
C8 N4 C12 120.29(14)
C12 N4 Zn1 120.00(10)
C13 N1 Zn1 122.94(11)
C13 N1 C17 118.97(14)
C17 N1 Zn1 116.60(10)
C1 N2 Zn1 120.87(10)
C5 N2 Zn1 118.61(11)
C5 N2 C1 120.45(13)
S1 N5 S2 123.99(9)
C18 N3 Zn1 103.52(9)
C18 N3 C7 112.59(12)
C7 N3 Zn1 109.42(9)
C6 N3 Zn1 106.59(9)
C6 N3 C18 112.55(12)
C6 N3 C7 111.64(12)
C22 C23 C24 111.46(15)
C4 C3 C2 119.44(15)
C14 C15 C16 119.36(16)
N2 C1 P1 115.23(11)
N2 C1 C2 120.38(14)
C2 C1 P1 124.37(12)
C3 C4 C5 118.84(14)
F2 C49 S1 109.73(14)
F2 C49 F3 107.73(17)
F1 C49 S1 111.46(14)
F1 C49 F2 108.32(17)
F1 C49 F3 108.60(17)
F3 C49 S1 110.90(14)
C20 C19 P1 110.85(11)
C20 C19 C24 110.11(13)
C24 C19 P1 110.18(11)
C42 C37 P2 116.95(12)
C42 C37 C38 110.32(15)
C38 C37 P2 110.31(11)
C27 C28 C29 110.55(16)
C27 C26 C25 111.34(15)
C26 C25 P1 116.57(12)
C30 C25 P1 109.82(11)
C30 C25 C26 110.50(14)
N1 C13 C14 122.66(15)
C40 C39 C38 110.91(17)
N3 C18 C17 109.83(12)
C34 C33 C32 111.56(14)
C29 C30 C25 111.05(15)
N3 C7 C8 111.26(12)
C28 C29 C30 111.51(18)
C32 C31 P2 110.18(11)
C36 C31 P2 108.45(11)
C36 C31 C32 111.11(13)
N4 C8 C7 116.65(14)
N4 C8 C9 121.42(15)
C9 C8 C7 121.83(14)
C19 C20 C21 110.96(15)
C9 C10 C11 119.80(15)
C40 C41 C42 111.33(16)
C41 C40 C39 110.85(17)
C10 C11 C12 118.86(15)
N4 C12 P2 114.61(11)
N4 C12 C11 120.85(14)
C11 C12 P2 124.54(12)
N2 C5 C4 121.46(14)
N2 C5 C6 116.80(13)
C4 C5 C6 121.61(14)
F4 C50 S2 111.76(12)
F4 C50 F5 108.10(15)
F4 C50 F6 108.01(16)
F5 C50 S2 109.86(14)
F5 C50 F6 108.29(15)
F6 C50 S2 110.72(13)
C1 C2 C3 119.41(15)
N1 C17 C18 115.62(14)
N1 C17 C16 121.52(15)
C16 C17 C18 122.86(14)
C35 C34 C33 110.79(15)
C22 C21 C20 111.17(15)
C33 C32 C31 111.45(13)
N3 C6 C5 111.46(13)
C15 C14 C13 118.37(16)
C28 C27 C26 111.59(16)
C17 C16 C15 119.07(15)
C34 C35 C36 110.50(14)
C41 C42 C37 110.73(15)
C23 C24 C19 111.80(14)
C10 C9 C8 118.69(15)
C35 C36 C31 111.54(14)
C23 C22 C21 110.65(15)
C39 C38 C37 111.84(16)
O8 S4 O7 118.68(8)
O8 S4 N6 108.41(8)
O8 S4 C48 103.77(9)
O7 S4 N6 116.65(8)
O7 S4 C48 104.23(9)
N6 S4 C48 102.89(9)
O5 S3 O6 118.30(8)
O5 S3 N6 116.68(8)
O5 S3 C47 104.72(8)
O6 S3 N6 108.44(8)
O6 S3 C47 103.27(9)
N6 S3 C47 103.30(8)
S3 N6 S4 124.50(10)
F10 C47 S3 111.75(13)
F10 C47 F11 107.95(15)
F11 C47 S3 109.34(13)
F12 C47 S3 111.56(13)
F12 C47 F10 107.98(15)
F12 C47 F11 108.11(15)
F8 C48 S4 110.91(14)
F7 C48 S4 109.59(15)
F7 C48 F8 108.26(16)
F7 C48 F9 108.33(17)
F9 C48 S4 111.67(13)
F9 C48 F8 107.98(17)
C43 O9 C46 108.21(18)
O9 C43 C44 110.8(2)
O9 C46 C45 106.9(2)
C46 C45 C44 102.6(2)
C43 C44 C45 104.0(2)

loop_
_geom_bond_atom_site_label_1
_geom_bond_atom_site_label_2
_geom_bond_distance
Pd1 Zn1 2.4652(2)
Pd1 P1 2.2961(4)
Pd1 P2 2.2888(4)
Pd1 O1 2.4366(12)
Zn1 N4 2.0963(13)
Zn1 N1 2.0675(13)
Zn1 N2 2.0826(13)
Zn1 N3 2.2955(13)
S1 O1 1.4353(13)
S1 O2 1.4275(13)
S1 N5 1.5762(14)
S1 C49 1.832(2)
S2 O4 1.4323(12)
S2 O3 1.4307(13)
S2 N5 1.5815(15)
S2 C50 1.844(2)
P1 C1 1.8465(15)
P1 C19 1.8502(16)
P1 C25 1.8533(16)
P2 C37 1.8590(16)
P2 C31 1.8480(16)
P2 C12 1.8456(16)
F2 C49 1.333(2)
F1 C49 1.322(2)
F4 C50 1.330(2)
F3 C49 1.333(2)
F5 C50 1.330(2)
F6 C50 1.331(2)
N4 C8 1.3461(19)
N4 C12 1.3530(19)
N1 C13 1.342(2)
N1 C17 1.3480(19)
N2 C1 1.355(2)
N2 C5 1.3414(19)
N3 C18 1.472(2)
N3 C7 1.472(2)
N3 C6 1.468(2)
C23 C24 1.530(2)
C23 C22 1.524(3)
C3 C4 1.383(2)
C3 C2 1.392(2)
C15 C14 1.382(2)
C15 C16 1.391(2)
C1 C2 1.390(2)
C4 C5 1.391(2)
C19 C20 1.534(2)
C19 C24 1.535(2)
C37 C42 1.533(2)
C37 C38 1.533(2)
C28 C29 1.526(3)
C28 C27 1.525(3)
C26 C25 1.534(2)
C26 C27 1.532(3)
C25 C30 1.534(2)
C13 C14 1.385(2)
C39 C40 1.524(3)
C39 C38 1.532(3)
C18 C17 1.512(2)
C33 C34 1.529(2)
C33 C32 1.531(2)
C30 C29 1.532(3)
C7 C8 1.513(2)
C31 C32 1.541(2)
C31 C36 1.536(2)
C8 C9 1.388(2)
C20 C21 1.535(2)
C10 C11 1.391(2)
C10 C9 1.388(2)
C41 C40 1.521(3)
C41 C42 1.533(3)
C11 C12 1.392(2)
C5 C6 1.511(2)
C17 C16 1.385(2)
C34 C35 1.522(3)
C21 C22 1.529(3)
C35 C36 1.531(2)
S4 O8 1.4333(13)
S4 O7 1.4348(14)
S4 N6 1.5835(15)
S4 C48 1.838(2)
S3 O5 1.4333(13)
S3 O6 1.4344(13)
S3 N6 1.5813(15)
S3 C47 1.838(2)
F10 C47 1.331(2)
F11 C47 1.335(2)
F8 C48 1.333(2)
F12 C47 1.327(2)
F7 C48 1.328(2)
F9 C48 1.332(2)
O9 C43 1.400(3)
O9 C46 1.415(3)
C43 C44 1.441(3)
C46 C45 1.498(4)
C45 C44 1.516(4)
